data_4307232
loop_
_publ_author_name
'Richard E. Wilson'
'S. Skanthakumar'
'Ginger Sigmon'
'Peter C. Burns'
'L. Soderholm'

_publ_contact_author_address
;Chemistry Division 
Argonne National Laboratory
9700 South Cass Avenue
Argonne, Illinois 60302
;
_publ_contact_author_email ls@anl.gov
_publ_contact_author_name 'L. Soderholm'
_publ_contact_author_phone 630-252-4364
_publ_section_title
;
 Structures of Dimeric Hydrolysis Products of Thorium
;
_journal_name_full 'Inorganic Chemistry'
_journal_page_first 2368
_journal_page_last 2372
_journal_paper_doi 10.1021/ic0617691
_journal_volume 46
_journal_year 2007
_chemical_formula_sum 'Cl6 O16 Th2'
_chemical_formula_weight 932.78
_chemical_name_systematic ?
_space_group_IT_number 2
_symmetry_cell_setting triclinic
_symmetry_space_group_name_Hall '-P 1'
_symmetry_space_group_name_H-M 'P -1'
_atom_sites_solution_hydrogens none
_atom_sites_solution_primary direct
_atom_sites_solution_secondary difmap
_audit_creation_method SHELXL-97
_cell_angle_alpha 97.29(3)
_cell_angle_beta 91.07(3)
_cell_angle_gamma 116.57(3)
_cell_formula_units_Z 1
_cell_length_a 8.0900(16)
_cell_length_b 8.8800(18)
_cell_length_c 9.0028(18)
_cell_measurement_reflns_used 3397
_cell_measurement_temperature 298
_cell_measurement_theta_max 33.64
_cell_measurement_theta_min 2.29
_cell_volume 571.7(3)
_computing_cell_refinement 'APEX II, SAINT+ (Bruker, 2004)'
_computing_data_collection 'APEX II (Bruker, 2004)'
_computing_data_reduction 'SAINT+ (Bruker, 2004)'
_computing_molecular_graphics 'SHELXL-97 (Sheldrick, 1997)'
_computing_publication_material 'SHELXCIF-97 (Sheldrick, 1997)'
_computing_structure_refinement 'SHELXL-97 (Sheldrick, 1997)'
_computing_structure_solution 'SHELXS-97 (Sheldrick, 1990)'
_diffrn_ambient_temperature 298
_diffrn_measured_fraction_theta_full 0.704
_diffrn_measured_fraction_theta_max 0.704
_diffrn_measurement_device_type 'Bruker APEX II CCD'
_diffrn_measurement_method '0.3 wide w/exposures'
_diffrn_radiation_monochromator graphite
_diffrn_radiation_source 'fine-focus sealed tube'
_diffrn_radiation_type MoK\a
_diffrn_radiation_wavelength 0.71073
_diffrn_reflns_av_R_equivalents 0.0404
_diffrn_reflns_av_sigmaI/netI 0.0701
_diffrn_reflns_limit_h_max 12
_diffrn_reflns_limit_h_min -12
_diffrn_reflns_limit_k_max 13
_diffrn_reflns_limit_k_min -13
_diffrn_reflns_limit_l_max 13
_diffrn_reflns_limit_l_min -13
_diffrn_reflns_number 8027
_diffrn_reflns_theta_full 33.65
_diffrn_reflns_theta_max 33.64
_diffrn_reflns_theta_min 2.29
_exptl_absorpt_coefficient_mu 13.746
_exptl_absorpt_correction_T_max 0.409
_exptl_absorpt_correction_T_min 0.188
_exptl_absorpt_correction_type multi-scan
_exptl_absorpt_process_details SADABS
_exptl_crystal_colour colorless
_exptl_crystal_density_diffrn 2.709
_exptl_crystal_density_method 'not measured'
_exptl_crystal_description plate
_exptl_crystal_F_000 410
_exptl_crystal_size_max 0.223
_exptl_crystal_size_mid 0.125
_exptl_crystal_size_min 0.065
_refine_diff_density_max 5.776
_refine_diff_density_min -3.098
_refine_diff_density_rms 0.364
_refine_ls_extinction_method none
_refine_ls_goodness_of_fit_ref 1.232
_refine_ls_hydrogen_treatment none
_refine_ls_matrix_type full
_refine_ls_number_parameters 109
_refine_ls_number_reflns 3192
_refine_ls_number_restraints 0
_refine_ls_restrained_S_all 1.232
_refine_ls_R_factor_all 0.0450
_refine_ls_R_factor_gt 0.0430
_refine_ls_shift/su_max 0.000
_refine_ls_shift/su_mean 0.000
_refine_ls_structure_factor_coef Fsqd
_refine_ls_weighting_details 'calc w=1/[\s^2^(Fo^2^)+(0.1000P)^2^+0.0000P] where P=(Fo^2^+2Fc^2^)/3'
_refine_ls_weighting_scheme calc
_refine_ls_wR_factor_gt 0.1502
_refine_ls_wR_factor_ref 0.1516
_reflns_number_gt 2984
_reflns_number_total 3397
_reflns_threshold_expression >2sigma(I)
_cod_data_source_file ic0617691si20060918_012949_1.cif
_cod_data_source_block pbar
_cod_depositor_comments
;
 Marking attached hydrogen atoms.

 Antanas Vaitkus,
 2016-12-21
;
_cod_original_cell_volume 571.7(2)
_cod_database_code 4307232

loop_
_symmetry_equiv_pos_as_xyz
'x, y, z'
'-x, -y, -z'

loop_
_atom_site_label
_atom_site_type_symbol
_atom_site_fract_x
_atom_site_fract_y
_atom_site_fract_z
_atom_site_U_iso_or_equiv
_atom_site_adp_type
_atom_site_occupancy
_atom_site_symmetry_multiplicity
_atom_site_calc_flag
_atom_site_refinement_flags
_atom_site_disorder_assembly
_atom_site_disorder_group
_atom_site_attached_hydrogens
Th1 Th 0.89553(3) 0.33143(3) 0.31016(3) 0.01420(12) Uani 1 1 d . . . 0
Cl3 Cl 0.3996(4) 0.2816(3) 0.6023(4) 0.0292(5) Uani 1 1 d . . . 0
Cl2 Cl 0.7824(4) 0.0396(4) 0.7566(3) 0.0295(5) Uani 1 1 d . . . 0
Cl1 Cl 1.2070(4) 0.4099(4) 0.1365(3) 0.0304(5) Uani 1 1 d . . . 0
O1 O 0.9234(12) 0.5787(9) 0.1915(10) 0.0279(15) Uani 1 1 d . . . 2
O2 O 0.6255(10) 0.0725(9) 0.3684(10) 0.0259(15) Uani 1 1 d . . . 2
O3 O 0.5946(10) 0.3581(10) 0.2928(9) 0.0247(14) Uani 1 1 d . . . 2
O4 O 1.1518(9) 0.5646(10) 0.4474(8) 0.0233(14) Uani 1 1 d . . . 1
O5 O 0.8982(12) 0.0654(11) 0.1760(11) 0.0313(17) Uani 1 1 d . . . 2
O6 O 0.7204(12) 0.2236(12) 0.0582(9) 0.0297(18) Uani 1 1 d . . . 2
O7 O 1.0059(12) 0.1914(12) 0.4835(11) 0.0319(17) Uani 1 1 d . . . 2
O8 O 0.4103(12) 0.2280(13) -0.0535(10) 0.0328(18) Uani 1 1 d . . . 2

loop_
_atom_site_aniso_label
_atom_site_aniso_U_11
_atom_site_aniso_U_22
_atom_site_aniso_U_33
_atom_site_aniso_U_23
_atom_site_aniso_U_13
_atom_site_aniso_U_12
Th1 0.01364(16) 0.01377(16) 0.01322(17) -0.00012(10) 0.00032(10) 0.00506(11)
Cl3 0.0255(11) 0.0250(10) 0.0365(14) 0.0026(9) 0.0008(9) 0.0116(9)
Cl2 0.0255(11) 0.0319(12) 0.0294(12) -0.0001(10) 0.0002(9) 0.0127(10)
Cl1 0.0247(10) 0.0356(12) 0.0272(12) -0.0005(10) 0.0067(8) 0.0115(10)
O1 0.028(4) 0.018(3) 0.031(4) 0.007(3) 0.001(3) 0.003(3)
O2 0.016(3) 0.018(3) 0.042(5) 0.008(3) 0.000(3) 0.005(2)
O3 0.021(3) 0.027(3) 0.029(4) 0.006(3) 0.004(3) 0.012(3)
O4 0.015(3) 0.027(3) 0.016(3) -0.001(3) 0.007(2) 0.000(3)
O5 0.032(4) 0.024(3) 0.035(4) -0.005(3) 0.001(3) 0.013(3)
O6 0.038(4) 0.040(4) 0.017(3) -0.010(3) -0.008(3) 0.026(4)
O7 0.029(4) 0.038(4) 0.032(4) 0.009(3) -0.004(3) 0.017(4)
O8 0.029(4) 0.037(4) 0.027(4) -0.003(3) 0.000(3) 0.013(4)

loop_
_atom_type_symbol
_atom_type_description
_atom_type_scat_dispersion_real
_atom_type_scat_dispersion_imag
_atom_type_scat_source
Cl Cl 0.1484 0.1585 'International Tables Vol C Tables 4.2.6.8 and 6.1.1.4'
O O 0.0106 0.0060 'International Tables Vol C Tables 4.2.6.8 and 6.1.1.4'
Th Th -7.2400 8.8979 'International Tables Vol C Tables 4.2.6.8 and 6.1.1.4'

loop_
_geom_angle_atom_site_label_1
_geom_angle_atom_site_label_2
_geom_angle_atom_site_label_3
_geom_angle
_geom_angle_site_symmetry_1
_geom_angle_site_symmetry_3
_geom_angle_publ_flag
O4 Th1 O4 63.1(3) . 2_766 ?
O4 Th1 O1 75.9(3) . . ?
O4 Th1 O1 95.9(3) 2_766 . ?
O4 Th1 O6 142.8(3) . . ?
O4 Th1 O6 136.9(3) 2_766 . ?
O1 Th1 O6 71.4(3) . . ?
O4 Th1 O2 136.4(3) . . ?
O4 Th1 O2 79.9(3) 2_766 . ?
O1 Th1 O2 133.1(3) . . ?
O6 Th1 O2 80.3(3) . . ?
O4 Th1 O7 77.8(3) . . ?
O4 Th1 O7 75.6(3) 2_766 . ?
O1 Th1 O7 153.4(3) . . ?
O6 Th1 O7 131.5(3) . . ?
O2 Th1 O7 71.0(3) . . ?
O4 Th1 O5 125.4(3) . . ?
O4 Th1 O5 138.3(3) 2_766 . ?
O1 Th1 O5 125.6(3) . . ?
O6 Th1 O5 65.3(3) . . ?
O2 Th1 O5 69.3(3) . . ?
O7 Th1 O5 68.3(3) . . ?
O4 Th1 O3 116.2(3) . . ?
O4 Th1 O3 71.6(3) 2_766 . ?
O1 Th1 O3 66.5(3) . . ?
O6 Th1 O3 65.6(3) . . ?
O2 Th1 O3 68.0(2) . . ?
O7 Th1 O3 130.8(3) . . ?
O5 Th1 O3 118.4(3) . . ?
O4 Th1 Cl1 72.11(16) . . ?
O4 Th1 Cl1 135.09(17) 2_766 . ?
O1 Th1 Cl1 75.2(2) . . ?
O6 Th1 Cl1 82.7(2) . . ?
O2 Th1 Cl1 137.69(19) . . ?
O7 Th1 Cl1 92.9(2) . . ?
O5 Th1 Cl1 68.4(2) . . ?
O3 Th1 Cl1 136.0(2) . . ?
O4 Th1 Th1 31.65(16) . 2_766 ?
O4 Th1 Th1 31.42(17) 2_766 2_766 ?
O1 Th1 Th1 85.33(19) . 2_766 ?
O6 Th1 Th1 153.59(18) . 2_766 ?
O2 Th1 Th1 108.6(2) . 2_766 ?
O7 Th1 Th1 74.3(2) . 2_766 ?
O5 Th1 Th1 141.1(2) . 2_766 ?
O3 Th1 Th1 94.15(18) . 2_766 ?
Cl1 Th1 Th1 103.72(6) . 2_766 ?
Th1 O4 Th1 116.9(3) . 2_766 ?

loop_
_geom_bond_atom_site_label_1
_geom_bond_atom_site_label_2
_geom_bond_distance
_geom_bond_site_symmetry_2
_geom_bond_publ_flag
Th1 O4 2.351(7) . ?
Th1 O4 2.366(6) 2_766 ?
Th1 O1 2.485(8) . ?
Th1 O6 2.487(7) . ?
Th1 O2 2.488(8) . ?
Th1 O7 2.492(9) . ?
Th1 O5 2.523(7) . ?
Th1 O3 2.553(7) . ?
Th1 Cl1 2.851(3) . ?
Th1 Th1 4.0204(18) 2_766 ?
O4 Th1 2.366(6) 2_766 ?
